data_1533065
loop_
_publ_author_name
'Romano, R.'
'Ruiz, A.I.'
'Alves, O.L.'

_publ_section_title
;
 Multiple-step preparation and physicochemical characterization of
 crystalline alpha-germanium hydrogenphosphate
;
_journal_name_full 'Journal of Solid State Chemistry'
_journal_page_first 1520
_journal_page_last 1528
_journal_volume 177
_journal_year 2004
_chemical_formula_sum 'Ge H4 O9 P2'
_chemical_name_systematic 'Ge (H P O4)2 (H2 O)'
_space_group_IT_number 14
_symmetry_space_group_name_Hall '-P 2ybc'
_symmetry_space_group_name_H-M 'P 1 21/c 1'
_cell_angle_alpha 90
_cell_angle_beta 110.2
_cell_angle_gamma 90
_cell_formula_units_Z 4
_cell_length_a 8.23
_cell_length_b 4.784
_cell_length_c 16.502
_cell_volume 609.760
_citation_journal_id_ASTM JSSCBI
_cod_data_source_file Romano_JSSCBI_2004_1680.cif
_cod_data_source_block H4Ge1O9P2
_cod_original_cell_volume 609.7596
_cod_original_formula_sum 'H4 Ge1 O9 P2'
_cod_database_code 1533065

loop_
_symmetry_equiv_pos_as_xyz
x,y,z
-x,y+1/2,-z+1/2
-x,-y,-z
x,-y-1/2,z-1/2

loop_
_atom_site_label
_atom_site_type_symbol
_atom_site_fract_x
_atom_site_fract_y
_atom_site_fract_z
_atom_site_occupancy
_atom_site_U_iso_or_equiv
O5 O-2 0.318 0.066 0.065 1 0.0
O3 O-2 0.836 0.923 0.575 1 0.0
O8 O-2 0.356 0.85 0.906 1 0.0
O2 O-2 0.912 0.307 0.544 1 0.0
P1 P+5 -0.022 0.66 0.595 1 0.0
P2 P+5 0.479 0.236 0.099 1 0.0
O4 O-2 0.163 0.706 0.714 1 0.0
O9 O-2 0.268 0.272 0.26 1 0.0
O1 O-2 0.136 0.93 0.594 1 0.0
O6 O-2 0.403 0.533 0.071 1 0.0
Ge1 Ge+4 0.732 0.239 0.504 1 0.0
O7 O-2 0.613 0.26 0.204 1 0.0
